data_1502242
loop_
_publ_author_name
'Bhat, Vikram'
'Mackay, James A.'
'Rawal, Viresh H.'

_publ_section_title
;
 Directed oxidative cyclizations to C2- or C4-positions of indole:
 efficient construction of the bicyclo[4.3.1]decane core of
 welwitindolinones.
;
_journal_issue 12
_journal_name_full 'Organic letters'
_journal_page_first 3214
_journal_page_last 3217
_journal_paper_doi 10.1021/ol201122f
_journal_volume 13
_journal_year 2011
_chemical_formula_sum 'C20 H23 N O3'
_chemical_formula_weight 325.39
_chemical_name_systematic
; 
 ? 
;
_space_group_IT_number 9
_symmetry_space_group_name_Hall 'C -2yc'
_symmetry_space_group_name_H-M 'C 1 c 1'
_atom_sites_solution_hydrogens geom
_atom_sites_solution_primary direct
_atom_sites_solution_secondary difmap
_audit_creation_method SHELXL-97
_cell_angle_alpha 90.00
_cell_angle_beta 107.204(4)
_cell_angle_gamma 90.00
_cell_formula_units_Z 4
_cell_length_a 10.639(3)
_cell_length_b 15.230(3)
_cell_length_c 10.594(2)
_cell_measurement_temperature 100(2)
_cell_volume 1639.8(6)
_computing_structure_refinement 'SHELXL-97 (Sheldrick, 2008)'
_computing_structure_solution 'SHELXS-97 (Sheldrick, 2008)'
_diffrn_ambient_temperature 100(2)
_diffrn_measured_fraction_theta_full 0.965
_diffrn_measured_fraction_theta_max 0.965
_diffrn_radiation_monochromator graphite
_diffrn_radiation_source 'fine-focus sealed tube'
_diffrn_radiation_type MoK\a
_diffrn_radiation_wavelength 0.71073
_diffrn_reflns_av_R_equivalents 0.0262
_diffrn_reflns_av_sigmaI/netI 0.0357
_diffrn_reflns_limit_h_max 14
_diffrn_reflns_limit_h_min -13
_diffrn_reflns_limit_k_max 20
_diffrn_reflns_limit_k_min -19
_diffrn_reflns_limit_l_max 14
_diffrn_reflns_limit_l_min -13
_diffrn_reflns_number 9608
_diffrn_reflns_theta_full 28.29
_diffrn_reflns_theta_max 28.29
_diffrn_reflns_theta_min 2.41
_exptl_absorpt_coefficient_mu 0.088
_exptl_absorpt_correction_T_max 1.0
_exptl_absorpt_correction_T_min 0.819
_exptl_absorpt_correction_type multi-scan
_exptl_absorpt_process_details
;
absorption corrections were made based on correspondance of
equivalent intensities usingprogram SADABS (G. Sheldrick, Bruker 
Analytical X-ray Systems, Madison, WI)
;
_exptl_crystal_density_diffrn 1.318
_exptl_crystal_density_method 'not measured'
_exptl_crystal_F_000 696
_exptl_crystal_size_max 0.28
_exptl_crystal_size_mid 0.20
_exptl_crystal_size_min 0.12
_refine_diff_density_max 0.238
_refine_diff_density_min -0.182
_refine_diff_density_rms 0.038
_refine_ls_abs_structure_details 'Flack H D (1983), Acta Cryst. A39, 876-881'
_refine_ls_abs_structure_Flack -0.2(7)
_refine_ls_extinction_method none
_refine_ls_goodness_of_fit_ref 1.000
_refine_ls_hydrogen_treatment constr
_refine_ls_matrix_type full
_refine_ls_number_parameters 221
_refine_ls_number_reflns 3868
_refine_ls_number_restraints 2
_refine_ls_restrained_S_all 1.000
_refine_ls_R_factor_all 0.0348
_refine_ls_R_factor_gt 0.0332
_refine_ls_shift/su_max 0.000
_refine_ls_shift/su_mean 0.000
_refine_ls_structure_factor_coef Fsqd
_refine_ls_weighting_details 'calc w=1/[\s^2^(Fo^2^)+(0.0439P)^2^+0.0000P] where P=(Fo^2^+2Fc^2^)/3'
_refine_ls_weighting_scheme calc
_refine_ls_wR_factor_gt 0.0750
_refine_ls_wR_factor_ref 0.0758
_reflns_number_gt 3666
_reflns_number_total 3868
_reflns_threshold_expression >2sigma(I)
_cod_data_source_file ol201122f_si_001.cif
_cod_data_source_block bhat01x
_cod_original_sg_symbol_H-M Cc
_cod_database_code 1502242

loop_
_symmetry_equiv_pos_as_xyz
'x, y, z'
'x, -y, z+1/2'
'x+1/2, y+1/2, z'
'x+1/2, -y+1/2, z+1/2'

loop_
_atom_site_label
_atom_site_type_symbol
_atom_site_fract_x
_atom_site_fract_y
_atom_site_fract_z
_atom_site_U_iso_or_equiv
_atom_site_adp_type
_atom_site_occupancy
_atom_site_symmetry_multiplicity
_atom_site_calc_flag
_atom_site_refinement_flags
C1 C 0.36089(13) 0.07475(9) 0.69840(12) 0.0167(3) Uani 1 1 d .
C2 C 0.47669(13) 0.02569(9) 0.72836(14) 0.0197(3) Uani 1 1 d .
H2 H 0.4923 -0.0211 0.7903 0.024 Uiso 1 1 calc R
C3 C 0.56795(13) 0.04826(9) 0.66388(14) 0.0218(3) Uani 1 1 d .
H3 H 0.6485 0.0168 0.6830 0.026 Uiso 1 1 calc R
C4 C 0.54423(14) 0.11631(9) 0.57131(14) 0.0210(3) Uani 1 1 d .
H4 H 0.6081 0.1292 0.5275 0.025 Uiso 1 1 calc R
C5 C 0.42937(13) 0.16532(9) 0.54214(13) 0.0181(3) Uani 1 1 d .
H5 H 0.4145 0.2117 0.4794 0.022 Uiso 1 1 calc R
C6 C 0.33511(13) 0.14513(8) 0.60721(12) 0.0158(3) Uani 1 1 d .
C7 C 0.24963(14) 0.00162(9) 0.84738(14) 0.0197(3) Uani 1 1 d .
H7A H 0.2897 -0.0535 0.8312 0.030 Uiso 1 1 calc R
H7B H 0.1578 -0.0090 0.8439 0.030 Uiso 1 1 calc R
H7C H 0.2980 0.0243 0.9348 0.030 Uiso 1 1 calc R
C8 C 0.20817(13) 0.17984(8) 0.60305(13) 0.0159(3) Uani 1 1 d .
C9 C 0.16439(12) 0.13084(8) 0.68999(12) 0.0155(3) Uani 1 1 d .
C10 C 0.03199(12) 0.14217(9) 0.71300(13) 0.0161(3) Uani 1 1 d .
C11 C -0.00665(12) 0.23844(9) 0.67398(13) 0.0174(3) Uani 1 1 d .
C12 C -0.00882(13) 0.25984(9) 0.53398(13) 0.0189(3) Uani 1 1 d .
H12 H -0.0410 0.3215 0.5148 0.023 Uiso 1 1 calc R
C13 C -0.11186(14) 0.19819(10) 0.44242(14) 0.0225(3) Uani 1 1 d .
H13A H -0.2001 0.2136 0.4491 0.027 Uiso 1 1 calc R
H13B H -0.1126 0.2083 0.3499 0.027 Uiso 1 1 calc R
C14 C -0.08641(13) 0.10068(10) 0.47478(13) 0.0224(3) Uani 1 1 d .
H14A H -0.1598 0.0656 0.4179 0.027 Uiso 1 1 calc R
H14B H -0.0044 0.0826 0.4559 0.027 Uiso 1 1 calc R
C15 C -0.07387(13) 0.08244(9) 0.61932(13) 0.0199(3) Uani 1 1 d .
H15A H -0.0497 0.0201 0.6394 0.024 Uiso 1 1 calc R
H15B H -0.1599 0.0927 0.6351 0.024 Uiso 1 1 calc R
C16 C 0.02992(13) 0.13069(9) 0.85531(13) 0.0175(3) Uani 1 1 d .
C17 C 0.14942(15) 0.14565(10) 1.07934(13) 0.0242(3) Uani 1 1 d .
H17A H 0.0806 0.1797 1.1014 0.036 Uiso 1 1 calc R
H17B H 0.2359 0.1646 1.1354 0.036 Uiso 1 1 calc R
H17C H 0.1374 0.0831 1.0942 0.036 Uiso 1 1 calc R
C18 C 0.13380(13) 0.25533(9) 0.52121(13) 0.0176(3) Uani 1 1 d .
C19 C 0.20394(15) 0.34245(9) 0.57435(14) 0.0227(3) Uani 1 1 d .
H19A H 0.2018 0.3518 0.6652 0.034 Uiso 1 1 calc R
H19B H 0.1590 0.3911 0.5186 0.034 Uiso 1 1 calc R
H19C H 0.2955 0.3397 0.5729 0.034 Uiso 1 1 calc R
C20 C 0.12828(14) 0.24698(10) 0.37498(13) 0.0226(3) Uani 1 1 d .
H20A H 0.2166 0.2555 0.3661 0.034 Uiso 1 1 calc R
H20B H 0.0687 0.2917 0.3231 0.034 Uiso 1 1 calc R
H20C H 0.0960 0.1885 0.3425 0.034 Uiso 1 1 calc R
N1 N 0.25455(10) 0.06562(7) 0.74667(11) 0.0160(2) Uani 1 1 d .
O1 O 0.14103(9) 0.15978(6) 0.94173(9) 0.0201(2) Uani 1 1 d .
O2 O -0.06101(10) 0.10040(7) 0.88603(10) 0.0255(2) Uani 1 1 d .
O3 O -0.03737(10) 0.28869(7) 0.74807(9) 0.0247(2) Uani 1 1 d .

loop_
_atom_site_aniso_label
_atom_site_aniso_U_11
_atom_site_aniso_U_22
_atom_site_aniso_U_33
_atom_site_aniso_U_23
_atom_site_aniso_U_13
_atom_site_aniso_U_12
C1 0.0191(7) 0.0160(6) 0.0148(6) -0.0025(5) 0.0047(5) -0.0019(5)
C2 0.0195(7) 0.0167(6) 0.0207(7) -0.0007(5) 0.0026(5) 0.0016(5)
C3 0.0188(7) 0.0215(7) 0.0242(7) -0.0056(6) 0.0049(6) 0.0025(5)
C4 0.0206(7) 0.0238(7) 0.0205(7) -0.0063(6) 0.0089(6) -0.0035(6)
C5 0.0217(7) 0.0172(7) 0.0151(6) -0.0017(5) 0.0050(5) -0.0022(5)
C6 0.0190(6) 0.0143(6) 0.0127(6) -0.0030(5) 0.0023(5) -0.0015(5)
C7 0.0223(7) 0.0179(6) 0.0183(6) 0.0045(5) 0.0051(5) 0.0013(5)
C8 0.0184(6) 0.0159(6) 0.0128(6) -0.0021(5) 0.0038(5) 0.0000(5)
C9 0.0188(7) 0.0139(6) 0.0135(6) -0.0015(5) 0.0041(5) 0.0012(5)
C10 0.0166(6) 0.0179(6) 0.0137(6) 0.0008(5) 0.0043(5) -0.0002(5)
C11 0.0131(6) 0.0199(7) 0.0183(7) -0.0001(5) 0.0034(5) 0.0013(5)
C12 0.0215(7) 0.0184(7) 0.0154(6) 0.0010(5) 0.0032(5) 0.0062(5)
C13 0.0196(7) 0.0283(8) 0.0172(7) -0.0015(6) 0.0018(5) 0.0046(6)
C14 0.0186(7) 0.0274(7) 0.0188(7) -0.0061(6) 0.0021(5) 0.0005(6)
C15 0.0154(6) 0.0217(7) 0.0216(7) -0.0029(5) 0.0039(5) -0.0008(5)
C16 0.0201(7) 0.0156(6) 0.0176(7) 0.0012(5) 0.0066(5) 0.0028(5)
C17 0.0299(8) 0.0282(8) 0.0143(7) 0.0026(6) 0.0063(6) -0.0001(6)
C18 0.0202(6) 0.0187(7) 0.0144(6) 0.0017(5) 0.0059(5) 0.0039(5)
C19 0.0289(8) 0.0175(7) 0.0212(7) 0.0033(6) 0.0065(6) 0.0027(6)
C20 0.0297(8) 0.0244(7) 0.0135(6) 0.0038(5) 0.0060(6) 0.0065(6)
N1 0.0164(5) 0.0157(5) 0.0153(5) 0.0015(4) 0.0038(4) 0.0003(4)
O1 0.0221(5) 0.0245(5) 0.0140(4) 0.0007(4) 0.0059(4) -0.0030(4)
O2 0.0237(5) 0.0319(6) 0.0237(5) 0.0017(4) 0.0115(4) -0.0045(4)
O3 0.0323(6) 0.0236(5) 0.0200(5) -0.0014(4) 0.0106(4) 0.0052(4)

loop_
_atom_type_symbol
_atom_type_description
_atom_type_scat_dispersion_real
_atom_type_scat_dispersion_imag
_atom_type_scat_source
C C 0.0033 0.0016 'International Tables Vol C Tables 4.2.6.8 and 6.1.1.4'
H H 0.0000 0.0000 'International Tables Vol C Tables 4.2.6.8 and 6.1.1.4'
N N 0.0061 0.0033 'International Tables Vol C Tables 4.2.6.8 and 6.1.1.4'
O O 0.0106 0.0060 'International Tables Vol C Tables 4.2.6.8 and 6.1.1.4'

loop_
_geom_angle_atom_site_label_1
_geom_angle_atom_site_label_2
_geom_angle_atom_site_label_3
_geom_angle
N1 C1 C2 128.88(12)
N1 C1 C6 108.36(11)
C2 C1 C6 122.76(12)
C3 C2 C1 117.10(13)
C2 C3 C4 121.49(13)
C5 C4 C3 121.33(13)
C4 C5 C6 118.78(12)
C5 C6 C1 118.51(12)
C5 C6 C8 134.63(12)
C1 C6 C8 106.85(11)
C9 C8 C6 106.38(11)
C9 C8 C18 125.08(12)
C6 C8 C18 128.54(11)
C8 C9 N1 110.60(11)
C8 C9 C10 124.45(12)
N1 C9 C10 124.80(11)
C9 C10 C16 115.72(11)
C9 C10 C11 104.62(10)
C16 C10 C11 107.03(10)
C9 C10 C15 111.37(11)
C16 C10 C15 110.14(10)
C11 C10 C15 107.40(10)
O3 C11 C12 124.89(12)
O3 C11 C10 121.91(12)
C12 C11 C10 113.11(10)
C11 C12 C13 106.65(11)
C11 C12 C18 109.97(10)
C13 C12 C18 116.40(11)
C14 C13 C12 113.75(11)
C15 C14 C13 111.07(11)
C14 C15 C10 111.49(11)
O2 C16 O1 124.15(12)
O2 C16 C10 124.11(13)
O1 C16 C10 111.74(11)
C8 C18 C20 111.81(11)
C8 C18 C19 109.22(11)
C20 C18 C19 107.97(11)
C8 C18 C12 109.86(11)
C20 C18 C12 109.98(11)
C19 C18 C12 107.89(11)
C1 N1 C9 107.77(11)
C1 N1 C7 123.35(11)
C9 N1 C7 128.71(11)
C16 O1 C17 114.70(10)

loop_
_geom_bond_atom_site_label_1
_geom_bond_atom_site_label_2
_geom_bond_distance
C1 N1 1.3795(17)
C1 C2 1.3949(19)
C1 C6 1.4145(18)
C2 C3 1.3856(18)
C3 C4 1.398(2)
C4 C5 1.3866(19)
C5 C6 1.4086(18)
C6 C8 1.4388(19)
C7 N1 1.4575(17)
C8 C9 1.3697(18)
C8 C18 1.5146(18)
C9 N1 1.3880(16)
C9 C10 1.5088(17)
C10 C16 1.5243(18)
C10 C11 1.5457(18)
C10 C15 1.5556(18)
C11 O3 1.2085(16)
C11 C12 1.5120(18)
C12 C13 1.548(2)
C12 C18 1.5642(18)
C13 C14 1.530(2)
C14 C15 1.5227(19)
C16 O2 1.2003(16)
C16 O1 1.3385(17)
C17 O1 1.4499(16)
C18 C20 1.5381(18)
C18 C19 1.5446(19)

loop_
_geom_torsion_atom_site_label_1
_geom_torsion_atom_site_label_2
_geom_torsion_atom_site_label_3
_geom_torsion_atom_site_label_4
_geom_torsion
N1 C1 C2 C3 179.22(13)
C6 C1 C2 C3 -0.34(19)
C1 C2 C3 C4 -1.0(2)
C2 C3 C4 C5 1.4(2)
C3 C4 C5 C6 -0.38(19)
C4 C5 C6 C1 -0.87(18)
C4 C5 C6 C8 -179.78(13)
N1 C1 C6 C5 -178.37(11)
C2 C1 C6 C5 1.26(19)
N1 C1 C6 C8 0.81(14)
C2 C1 C6 C8 -179.55(12)
C5 C6 C8 C9 179.41(14)
C1 C6 C8 C9 0.41(14)
C5 C6 C8 C18 -0.8(2)
C1 C6 C8 C18 -179.77(12)
C6 C8 C9 N1 -1.50(14)
C18 C8 C9 N1 178.67(12)
C6 C8 C9 C10 -177.31(11)
C18 C8 C9 C10 2.9(2)
C8 C9 C10 C16 -142.49(13)
N1 C9 C10 C16 42.29(17)
C8 C9 C10 C11 -25.00(16)
N1 C9 C10 C11 159.77(12)
C8 C9 C10 C15 90.71(15)
N1 C9 C10 C15 -84.51(15)
C9 C10 C11 O3 -126.51(13)
C16 C10 C11 O3 -3.22(17)
C15 C10 C11 O3 115.04(14)
C9 C10 C11 C12 56.69(13)
C16 C10 C11 C12 179.98(10)
C15 C10 C11 C12 -61.76(13)
O3 C11 C12 C13 -116.44(15)
C10 C11 C12 C13 60.25(13)
O3 C11 C12 C18 116.52(15)
C10 C11 C12 C18 -66.79(13)
C11 C12 C13 C14 -55.65(14)
C18 C12 C13 C14 67.47(15)
C12 C13 C14 C15 54.21(15)
C13 C14 C15 C10 -54.06(15)
C9 C10 C15 C14 -57.41(14)
C16 C10 C15 C14 172.81(11)
C11 C10 C15 C14 56.59(14)
C9 C10 C16 O2 -146.54(13)
C11 C10 C16 O2 97.32(15)
C15 C10 C16 O2 -19.13(18)
C9 C10 C16 O1 34.44(15)
C11 C10 C16 O1 -81.70(13)
C15 C10 C16 O1 161.85(10)
C9 C8 C18 C20 -131.09(14)
C6 C8 C18 C20 49.12(17)
C9 C8 C18 C19 109.46(15)
C6 C8 C18 C19 -70.33(16)
C9 C8 C18 C12 -8.69(17)
C6 C8 C18 C12 171.52(12)
C11 C12 C18 C8 38.17(14)
C13 C12 C18 C8 -83.21(13)
C11 C12 C18 C20 161.65(11)
C13 C12 C18 C20 40.27(16)
C11 C12 C18 C19 -80.81(13)
C13 C12 C18 C19 157.81(11)
C2 C1 N1 C9 178.68(13)
C6 C1 N1 C9 -1.72(14)
C2 C1 N1 C7 3.1(2)
C6 C1 N1 C7 -177.31(11)
C8 C9 N1 C1 2.04(14)
C10 C9 N1 C1 177.83(11)
C8 C9 N1 C7 177.32(12)
C10 C9 N1 C7 -6.9(2)
O2 C16 O1 C17 4.82(18)
C10 C16 O1 C17 -176.17(11)
